data_4080076
loop_
_publ_author_name
'Mak, Kar Hang Garvin'
'Chan, Pek Ke'
'Fan, Wai Yip'
'Ganguly, Rakesh'
'Leong, Weng Kee'

_publ_section_title
;
 Photochemical Reaction of Cp*Ir(CO)2with C6F5X (X = CN, F): Formation of
 Diiridium(II) Complexes
;
_journal_issue 4
_journal_name_full Organometallics
_journal_page_first 1053
_journal_paper_doi 10.1021/om301055h
_journal_volume 32
_journal_year 2013
_chemical_formula_sum 'C35.5 H33.5 F10 Ir2 O2'
_chemical_formula_weight 1066.52
_chemical_name_systematic
; 
 ? 
;
_space_group_IT_number 14
_symmetry_cell_setting monoclinic
_symmetry_space_group_name_Hall '-P 2yn'
_symmetry_space_group_name_H-M 'P 1 21/n 1'
_atom_sites_solution_hydrogens geom
_atom_sites_solution_primary direct
_atom_sites_solution_secondary difmap
_audit_creation_method SHELXL-97
_cell_angle_alpha 90.00
_cell_angle_beta 104.342(2)
_cell_angle_gamma 90.00
_cell_formula_units_Z 8
_cell_length_a 11.7894(11)
_cell_length_b 35.409(3)
_cell_length_c 17.3432(16)
_cell_measurement_reflns_used 971
_cell_measurement_temperature 223(2)
_cell_measurement_theta_max 23.78
_cell_measurement_theta_min 2.21
_cell_volume 7014.3(11)
_computing_cell_refinement 'Bruker SMART'
_computing_data_collection 'Bruker SMART'
_computing_data_reduction 'Bruker SAINT'
_computing_molecular_graphics 'Bruker SHELXTL'
_computing_publication_material 'Bruker SHELXTL'
_computing_structure_refinement 'SHELXL-97 (Sheldrick, 1997)'
_computing_structure_solution 'SHELXS-97 (Sheldrick, 1990)'
_diffrn_ambient_temperature 223(2)
_diffrn_measured_fraction_theta_full 1.000
_diffrn_measured_fraction_theta_max 1.000
_diffrn_measurement_device_type 'CCD area detector'
_diffrn_measurement_method 'phi and omega scans'
_diffrn_radiation_monochromator graphite
_diffrn_radiation_source 'fine-focus sealed tube'
_diffrn_radiation_type MoK\a
_diffrn_radiation_wavelength 0.71073
_diffrn_reflns_av_R_equivalents 0.0533
_diffrn_reflns_av_sigmaI/netI 0.0348
_diffrn_reflns_limit_h_max 14
_diffrn_reflns_limit_h_min -14
_diffrn_reflns_limit_k_max 44
_diffrn_reflns_limit_k_min 0
_diffrn_reflns_limit_l_max 21
_diffrn_reflns_limit_l_min 0
_diffrn_reflns_number 98672
_diffrn_reflns_theta_full 26.37
_diffrn_reflns_theta_max 26.37
_diffrn_reflns_theta_min 2.11
_exptl_absorpt_coefficient_mu 7.665
_exptl_absorpt_correction_T_max 0.5145
_exptl_absorpt_correction_T_min 0.1689
_exptl_absorpt_correction_type multi-scan
_exptl_absorpt_process_details SADABS
_exptl_crystal_colour red
_exptl_crystal_density_diffrn 2.020
_exptl_crystal_density_method 'not measured'
_exptl_crystal_description plate
_exptl_crystal_F_000 4052
_exptl_crystal_size_max 0.36
_exptl_crystal_size_mid 0.30
_exptl_crystal_size_min 0.10
_refine_diff_density_max 2.091
_refine_diff_density_min -1.346
_refine_diff_density_rms 0.224
_refine_ls_extinction_method none
_refine_ls_goodness_of_fit_ref 1.352
_refine_ls_hydrogen_treatment constr
_refine_ls_matrix_type full
_refine_ls_number_parameters 903
_refine_ls_number_reflns 14331
_refine_ls_number_restraints 426
_refine_ls_restrained_S_all 1.343
_refine_ls_R_factor_all 0.0756
_refine_ls_R_factor_gt 0.0658
_refine_ls_shift/su_max 0.010
_refine_ls_shift/su_mean 0.000
_refine_ls_structure_factor_coef Fsqd
_refine_ls_weighting_details 'calc w=1/[\s^2^(Fo^2^)+(0.0297P)^2^+143.4102P] where P=(Fo^2^+2Fc^2^)/3'
_refine_ls_weighting_scheme calc
_refine_ls_wR_factor_gt 0.1550
_refine_ls_wR_factor_ref 0.1585
_reflns_number_gt 12402
_reflns_number_total 14331
_reflns_threshold_expression >2sigma(I)
_cod_data_source_file om301055h_si_002.cif
_cod_data_source_block 3a
_cod_depositor_comments
;
The following automatic conversions were performed:

'_symmetry_cell_setting' value 'Monoclinic' changed to 'monoclinic'
according to the built-in table from CIF Core dictionary named
'cif_core.dic' version 2.4.1 from 2010-06-29.

Automatic conversion script
Id: cif_fix_values 1715 2011-07-08 13:25:40Z adriana 
;
_cod_original_sg_symbol_H-M P2(1)/n
_cod_original_formula_sum 'C35.50 H33.50 F10 Ir2 O2'
_cod_database_code 4080076

loop_
_symmetry_equiv_pos_as_xyz
'x, y, z'
'-x+1/2, y+1/2, -z+1/2'
'-x, -y, -z'
'x-1/2, -y-1/2, z-1/2'

loop_
_atom_site_label
_atom_site_type_symbol
_atom_site_fract_x
_atom_site_fract_y
_atom_site_fract_z
_atom_site_U_iso_or_equiv
_atom_site_adp_type
_atom_site_occupancy
_atom_site_symmetry_multiplicity
_atom_site_calc_flag
_atom_site_refinement_flags
_atom_site_disorder_assembly
_atom_site_disorder_group
Ir1A Ir 0.60173(4) 0.075547(15) 0.26394(3) 0.03310(13) Uani 1 1 d . . .
Ir2A Ir 0.56861(5) 0.152500(15) 0.26934(3) 0.03683(14) Uani 1 1 d . . .
O1A O 0.7444(9) 0.1177(3) 0.4043(6) 0.055(3) Uani 1 1 d . . .
O2A O 0.4433(9) 0.1120(3) 0.1225(6) 0.051(3) Uani 1 1 d . . .
C1A C 0.6682(12) 0.1151(4) 0.3456(8) 0.038(3) Uani 1 1 d U . .
C2A C 0.4972(11) 0.1127(4) 0.1893(8) 0.035(3) Uani 1 1 d U . .
C11A C 0.6932(14) 0.0549(5) 0.1702(9) 0.051(4) Uani 1 1 d U . .
C12A C 0.7749(13) 0.0537(5) 0.2460(10) 0.051(4) Uani 1 1 d U . .
C13A C 0.7315(13) 0.0281(4) 0.2943(9) 0.048(4) Uani 1 1 d U . .
C14A C 0.6238(13) 0.0142(4) 0.2502(8) 0.044(3) Uani 1 1 d U . .
C15A C 0.6000(14) 0.0302(4) 0.1717(9) 0.048(4) Uani 1 1 d U . .
C16A C 0.7041(18) 0.0759(6) 0.0964(11) 0.071(5) Uani 1 1 d U . .
H16A H 0.7064 0.0580 0.0546 0.106 Uiso 1 1 calc R . .
H16B H 0.7755 0.0908 0.1085 0.106 Uiso 1 1 calc R . .
H16C H 0.6372 0.0926 0.0788 0.106 Uiso 1 1 calc R . .
C17A C 0.8923(18) 0.0723(6) 0.2679(14) 0.085(6) Uani 1 1 d U . .
H17A H 0.8940 0.0929 0.2315 0.127 Uiso 1 1 calc R . .
H17B H 0.9523 0.0540 0.2648 0.127 Uiso 1 1 calc R . .
H17C H 0.9069 0.0820 0.3218 0.127 Uiso 1 1 calc R . .
C18A C 0.7958(17) 0.0151(6) 0.3753(11) 0.070(5) Uani 1 1 d U . .
H18A H 0.7437 0.0002 0.3986 0.105 Uiso 1 1 calc R . .
H18B H 0.8230 0.0369 0.4087 0.105 Uiso 1 1 calc R . .
H18C H 0.8623 -0.0002 0.3712 0.105 Uiso 1 1 calc R . .
C19A C 0.5523(17) -0.0168(5) 0.2735(12) 0.068(5) Uani 1 1 d U . .
H19A H 0.5858 -0.0410 0.2654 0.103 Uiso 1 1 calc R . .
H19B H 0.4726 -0.0153 0.2410 0.103 Uiso 1 1 calc R . .
H19C H 0.5523 -0.0140 0.3291 0.103 Uiso 1 1 calc R . .
C20A C 0.4993(16) 0.0212(5) 0.1042(11) 0.068(5) Uani 1 1 d U . .
H20A H 0.4785 0.0433 0.0706 0.102 Uiso 1 1 calc R . .
H20B H 0.4330 0.0136 0.1244 0.102 Uiso 1 1 calc R . .
H20C H 0.5204 0.0007 0.0733 0.102 Uiso 1 1 calc R . .
C21A C 0.5459(16) 0.2035(5) 0.1916(11) 0.062(4) Uani 1 1 d U . .
C22A C 0.5460(14) 0.2152(5) 0.2678(10) 0.053(4) Uani 1 1 d U . .
C23A C 0.6570(15) 0.2063(5) 0.3173(10) 0.056(4) Uani 1 1 d U . .
C24A C 0.7261(15) 0.1900(5) 0.2703(11) 0.061(4) Uani 1 1 d U . .
C25A C 0.6597(16) 0.1881(5) 0.1933(10) 0.058(4) Uani 1 1 d U . .
C26A C 0.450(2) 0.2093(7) 0.1153(15) 0.104(8) Uani 1 1 d U . .
H26A H 0.4346 0.1857 0.0863 0.156 Uiso 1 1 calc R . .
H26B H 0.4749 0.2281 0.0824 0.156 Uiso 1 1 calc R . .
H26C H 0.3788 0.2178 0.1286 0.156 Uiso 1 1 calc R . .
C27A C 0.4506(17) 0.2358(6) 0.2907(12) 0.073(5) Uani 1 1 d U . .
H27A H 0.4632 0.2627 0.2875 0.110 Uiso 1 1 calc R . .
H27B H 0.4495 0.2291 0.3447 0.110 Uiso 1 1 calc R . .
H27C H 0.3763 0.2290 0.2548 0.110 Uiso 1 1 calc R . .
C28A C 0.700(2) 0.2169(7) 0.4039(14) 0.096(7) Uani 1 1 d U . .
H28A H 0.7342 0.1949 0.4343 0.143 Uiso 1 1 calc R . .
H28B H 0.6348 0.2259 0.4237 0.143 Uiso 1 1 calc R . .
H28C H 0.7585 0.2366 0.4095 0.143 Uiso 1 1 calc R . .
C29A C 0.853(2) 0.1794(7) 0.2976(15) 0.101(8) Uani 1 1 d U . .
H29A H 0.8659 0.1648 0.3463 0.152 Uiso 1 1 calc R . .
H29B H 0.9007 0.2021 0.3074 0.152 Uiso 1 1 calc R . .
H29C H 0.8754 0.1644 0.2568 0.152 Uiso 1 1 calc R . .
C30A C 0.700(2) 0.1759(8) 0.1207(16) 0.114(9) Uani 1 1 d U . .
H30A H 0.7376 0.1969 0.1015 0.171 Uiso 1 1 calc R . .
H30B H 0.6323 0.1679 0.0793 0.171 Uiso 1 1 calc R . .
H30C H 0.7542 0.1551 0.1346 0.171 Uiso 1 1 calc R . .
C31A C 0.4772(11) 0.0634(4) 0.3280(8) 0.035(3) Uani 1 1 d U . .
C32A C 0.3608(12) 0.0598(4) 0.2937(9) 0.043(3) Uani 1 1 d U . .
C33A C 0.2772(14) 0.0524(4) 0.3366(10) 0.052(4) Uani 1 1 d U . .
C34A C 0.3121(14) 0.0470(4) 0.4166(9) 0.048(4) Uani 1 1 d U . .
C35A C 0.4276(15) 0.0480(5) 0.4535(10) 0.053(4) Uani 1 1 d U . .
C36A C 0.5085(13) 0.0556(4) 0.4088(9) 0.044(3) Uani 1 1 d U . .
C41A C 0.4196(13) 0.1476(4) 0.3134(9) 0.043(3) Uani 1 1 d U . .
C42A C 0.3083(13) 0.1508(4) 0.2678(10) 0.047(3) Uani 1 1 d U . .
C43A C 0.2085(16) 0.1496(5) 0.2975(12) 0.065(5) Uani 1 1 d U . .
C44A C 0.2220(16) 0.1456(5) 0.3748(11) 0.062(4) Uani 1 1 d U . .
C45A C 0.3278(16) 0.1441(5) 0.4289(11) 0.061(4) Uani 1 1 d U . .
C46A C 0.4286(16) 0.1455(5) 0.3965(11) 0.057(4) Uani 1 1 d U . .
Ir1B Ir -0.01061(4) 0.114746(15) 0.69729(3) 0.03401(13) Uani 1 1 d . . .
Ir2B Ir 0.03542(4) 0.093053(15) 0.85475(3) 0.03400(13) Uani 1 1 d . . .
O1B O -0.0742(9) 0.1690(3) 0.8122(6) 0.047(2) Uani 1 1 d . . .
O2B O 0.0840(9) 0.0371(3) 0.7401(6) 0.047(2) Uani 1 1 d . . .
C1B C -0.0258(12) 0.1411(4) 0.7989(8) 0.039(3) Uani 1 1 d U . .
C2B C 0.0591(12) 0.0676(4) 0.7548(8) 0.036(3) Uani 1 1 d U . .
C11B C -0.2024(13) 0.1084(4) 0.6300(9) 0.047(3) Uani 1 1 d U . .
C12B C -0.1355(13) 0.0804(4) 0.6005(9) 0.044(3) Uani 1 1 d U . .
C13B C -0.0530(12) 0.1000(4) 0.5699(7) 0.038(3) Uani 1 1 d U . .
C14B C -0.0710(13) 0.1397(4) 0.5760(10) 0.049(4) Uani 1 1 d U . .
C15B C -0.1626(13) 0.1453(4) 0.6128(9) 0.048(4) Uani 1 1 d U . .
C16B C -0.3111(17) 0.1024(6) 0.6586(12) 0.077(6) Uani 1 1 d U . .
H16D H -0.3794 0.1063 0.6149 0.116 Uiso 1 1 calc R . .
H16E H -0.3125 0.1203 0.7009 0.116 Uiso 1 1 calc R . .
H16F H -0.3117 0.0769 0.6787 0.116 Uiso 1 1 calc R . .
C17B C -0.1560(17) 0.0391(5) 0.6005(11) 0.068(5) Uani 1 1 d U . .
H17D H -0.2135 0.0320 0.5523 0.102 Uiso 1 1 calc R . .
H17E H -0.1848 0.0324 0.6465 0.102 Uiso 1 1 calc R . .
H17F H -0.0832 0.0259 0.6029 0.102 Uiso 1 1 calc R . .
C18B C 0.0295(16) 0.0819(5) 0.5264(10) 0.063(4) Uani 1 1 d U . .
H18D H -0.0036 0.0838 0.4694 0.094 Uiso 1 1 calc R . .
H18E H 0.0406 0.0555 0.5414 0.094 Uiso 1 1 calc R . .
H18F H 0.1043 0.0948 0.5403 0.094 Uiso 1 1 calc R . .
C19B C -0.0095(17) 0.1694(5) 0.5406(11) 0.068(5) Uani 1 1 d U . .
H19D H 0.0727 0.1629 0.5499 0.102 Uiso 1 1 calc R . .
H19E H -0.0172 0.1935 0.5651 0.102 Uiso 1 1 calc R . .
H19F H -0.0441 0.1709 0.4838 0.102 Uiso 1 1 calc R . .
C20B C -0.2178(17) 0.1819(5) 0.6274(12) 0.070(5) Uani 1 1 d U . .
H20D H -0.2206 0.1833 0.6828 0.105 Uiso 1 1 calc R . .
H20E H -0.2967 0.1833 0.5936 0.105 Uiso 1 1 calc R . .
H20F H -0.1718 0.2028 0.6154 0.105 Uiso 1 1 calc R . .
C21B C -0.1158(14) 0.0880(5) 0.9149(10) 0.052(4) Uani 1 1 d U . .
C22B C -0.1009(13) 0.0524(4) 0.8819(9) 0.048(3) Uani 1 1 d U . .
C23B C 0.0122(14) 0.0388(5) 0.9193(10) 0.051(4) Uani 1 1 d U . .
C24B C 0.0673(16) 0.0673(5) 0.9740(11) 0.062(4) Uani 1 1 d U . .
C25B C -0.0128(17) 0.0971(5) 0.9709(11) 0.065(5) Uani 1 1 d U . .
C26B C -0.228(2) 0.1101(7) 0.8957(15) 0.102(8) Uani 1 1 d U . .
H26D H -0.2102 0.1368 0.8930 0.153 Uiso 1 1 calc R . .
H26E H -0.2691 0.1060 0.9368 0.153 Uiso 1 1 calc R . .
H26F H -0.2762 0.1019 0.8448 0.153 Uiso 1 1 calc R . .
C27B C -0.1934(19) 0.0309(6) 0.8249(13) 0.086(6) Uani 1 1 d U . .
H27D H -0.2258 0.0118 0.8535 0.129 Uiso 1 1 calc R . .
H27E H -0.1598 0.0188 0.7856 0.129 Uiso 1 1 calc R . .
H27F H -0.2550 0.0480 0.7985 0.129 Uiso 1 1 calc R . .
C28B C 0.058(2) 0.0012(6) 0.9045(14) 0.091(7) Uani 1 1 d U . .
H28D H 0.0071 -0.0183 0.9165 0.137 Uiso 1 1 calc R . .
H28E H 0.1363 -0.0020 0.9382 0.137 Uiso 1 1 calc R . .
H28F H 0.0600 -0.0007 0.8491 0.137 Uiso 1 1 calc R . .
C29B C 0.183(2) 0.0631(8) 1.0334(15) 0.107(8) Uani 1 1 d U . .
H29D H 0.2099 0.0877 1.0551 0.161 Uiso 1 1 calc R . .
H29E H 0.2395 0.0524 1.0075 0.161 Uiso 1 1 calc R . .
H29F H 0.1740 0.0466 1.0761 0.161 Uiso 1 1 calc R . .
C30B C 0.010(3) 0.1304(9) 1.0255(19) 0.136(11) Uani 1 1 d U . .
H30D H -0.0271 0.1526 0.9972 0.204 Uiso 1 1 calc R . .
H30E H 0.0933 0.1346 1.0438 0.204 Uiso 1 1 calc R . .
H30F H -0.0228 0.1257 1.0708 0.204 Uiso 1 1 calc R . .
C31B C 0.1501(11) 0.1390(4) 0.7034(8) 0.039(3) Uani 1 1 d U . .
C32B C 0.2506(12) 0.1186(4) 0.6975(8) 0.042(3) Uani 1 1 d U . .
C33B C 0.3579(14) 0.1351(5) 0.7011(10) 0.056(4) Uani 1 1 d U . .
C34B C 0.3701(15) 0.1726(5) 0.7083(10) 0.057(4) Uani 1 1 d U . .
C35B C 0.2778(15) 0.1950(5) 0.7162(10) 0.054(4) Uani 1 1 d U . .
C36B C 0.1724(12) 0.1772(4) 0.7134(8) 0.041(3) Uani 1 1 d U . .
C41B C 0.2066(12) 0.1128(4) 0.8803(8) 0.039(3) Uani 1 1 d U . .
C42B C 0.2999(13) 0.0883(4) 0.8851(9) 0.046(3) Uani 1 1 d U . .
C43B C 0.4173(13) 0.0998(5) 0.9027(9) 0.049(4) Uani 1 1 d U . .
C44B C 0.4416(14) 0.1368(5) 0.9165(10) 0.054(4) Uani 1 1 d U . .
C45B C 0.3538(13) 0.1628(4) 0.9139(9) 0.049(4) Uani 1 1 d U . .
C46B C 0.2399(12) 0.1500(4) 0.8991(8) 0.041(3) Uani 1 1 d U . .
F32A F 0.3179(7) 0.0648(3) 0.2157(6) 0.060(2) Uani 1 1 d . . .
F33A F 0.1634(8) 0.0513(3) 0.2991(8) 0.087(4) Uani 1 1 d . . .
F34A F 0.2316(10) 0.0415(3) 0.4590(7) 0.084(4) Uani 1 1 d . . .
F35A F 0.4637(11) 0.0426(3) 0.5318(6) 0.081(3) Uani 1 1 d . . .
F36A F 0.6202(8) 0.0568(3) 0.4499(5) 0.065(3) Uani 1 1 d . . .
F42A F 0.2894(8) 0.1555(3) 0.1900(6) 0.072(3) Uani 1 1 d . . .
F43A F 0.1027(9) 0.1519(4) 0.2463(8) 0.099(4) Uani 1 1 d . . .
F44A F 0.1253(12) 0.1443(4) 0.4061(10) 0.120(5) Uani 1 1 d . . .
F45A F 0.3411(12) 0.1400(4) 0.5063(7) 0.099(4) Uani 1 1 d . . .
F46A F 0.5330(10) 0.1434(3) 0.4517(6) 0.075(3) Uani 1 1 d . . .
F32B F 0.2464(8) 0.0813(2) 0.6894(6) 0.062(3) Uani 1 1 d . . .
F33B F 0.4498(9) 0.1134(3) 0.6969(9) 0.094(4) Uani 1 1 d . . .
F34B F 0.4769(9) 0.1893(4) 0.7147(9) 0.102(4) Uani 1 1 d . . .
F35B F 0.2892(10) 0.2324(3) 0.7236(8) 0.089(4) Uani 1 1 d . . .
F36B F 0.0835(8) 0.2010(3) 0.7182(6) 0.062(3) Uani 1 1 d . . .
F42B F 0.2830(7) 0.0510(3) 0.8716(6) 0.059(2) Uani 1 1 d . . .
F43B F 0.5026(7) 0.0747(3) 0.9044(7) 0.074(3) Uani 1 1 d . . .
F44B F 0.5536(8) 0.1491(3) 0.9292(7) 0.082(3) Uani 1 1 d . . .
F45B F 0.3794(9) 0.1996(3) 0.9250(7) 0.074(3) Uani 1 1 d . . .
F46B F 0.1591(8) 0.1768(3) 0.8980(7) 0.067(3) Uani 1 1 d . . .
C1S C 0.544(5) 0.266(2) 0.585(4) 0.074(7) Uiso 0.25 1 d PD A 1
H1S1 H 0.5907 0.2549 0.6338 0.111 Uiso 0.25 1 calc PR A 1
H1S2 H 0.5318 0.2926 0.5941 0.111 Uiso 0.25 1 calc PR A 1
H1S3 H 0.5847 0.2634 0.5432 0.111 Uiso 0.25 1 calc PR A 1
C2S C 0.426(5) 0.246(2) 0.561(4) 0.074(7) Uiso 0.25 1 d PD A 1
H2S1 H 0.4362 0.2192 0.5501 0.089 Uiso 0.25 1 calc PR A 1
H2S2 H 0.3838 0.2480 0.6028 0.089 Uiso 0.25 1 calc PR A 1
C3S C 0.360(5) 0.2659(19) 0.486(4) 0.074(7) Uiso 0.25 1 d PD A 1
H3S1 H 0.4052 0.2652 0.4462 0.089 Uiso 0.25 1 calc PR A 1
H3S2 H 0.3467 0.2923 0.4984 0.089 Uiso 0.25 1 calc PR A 1
C4S C 0.244(5) 0.2462(18) 0.455(3) 0.074(7) Uiso 0.25 1 d PD A 1
H4S1 H 0.2024 0.2429 0.4972 0.089 Uiso 0.25 1 calc PR A 1
H4S2 H 0.2544 0.2215 0.4326 0.089 Uiso 0.25 1 calc PR A 1
C5S C 0.177(6) 0.2730(16) 0.391(3) 0.074(7) Uiso 0.25 1 d PD A 1
H5S1 H 0.1069 0.2827 0.4048 0.089 Uiso 0.25 1 calc PR A 1
H5S2 H 0.2266 0.2944 0.3844 0.089 Uiso 0.25 1 calc PR A 1
C6S C 0.143(7) 0.250(2) 0.315(3) 0.074(7) Uiso 0.25 1 d PD A 1
H6S1 H 0.1116 0.2665 0.2699 0.111 Uiso 0.25 1 calc PR A 1
H6S2 H 0.0851 0.2312 0.3190 0.111 Uiso 0.25 1 calc PR A 1
H6S3 H 0.2123 0.2372 0.3061 0.111 Uiso 0.25 1 calc PR A 1
C1S C 0.555(6) 0.269(2) 0.630(4) 0.074(7) Uiso 0.25 1 d PD B 2
H1S4 H 0.6277 0.2568 0.6564 0.111 Uiso 0.25 1 calc PR B 2
H1S5 H 0.5039 0.2706 0.6656 0.111 Uiso 0.25 1 calc PR B 2
H1S6 H 0.5725 0.2946 0.6148 0.111 Uiso 0.25 1 calc PR B 2
C2S C 0.495(5) 0.2469(19) 0.555(4) 0.074(7) Uiso 0.25 1 d PD B 2
H2S3 H 0.5449 0.2454 0.5175 0.089 Uiso 0.25 1 calc PR B 2
H2S4 H 0.4751 0.2213 0.5687 0.089 Uiso 0.25 1 calc PR B 2
C3S C 0.387(5) 0.2704(16) 0.522(4) 0.074(7) Uiso 0.25 1 d PD B 2
H3S3 H 0.3522 0.2792 0.5649 0.089 Uiso 0.25 1 calc PR B 2
H3S4 H 0.4050 0.2924 0.4931 0.089 Uiso 0.25 1 calc PR B 2
C4S C 0.305(5) 0.2441(15) 0.467(4) 0.074(7) Uiso 0.25 1 d PD B 2
H4S3 H 0.2554 0.2305 0.4956 0.089 Uiso 0.25 1 calc PR B 2
H4S4 H 0.3492 0.2256 0.4441 0.089 Uiso 0.25 1 calc PR B 2
C5S C 0.232(5) 0.2694(18) 0.403(4) 0.074(7) Uiso 0.25 1 d PD B 2
H5S3 H 0.2640 0.2705 0.3559 0.089 Uiso 0.25 1 calc PR B 2
H5S4 H 0.2259 0.2950 0.4227 0.089 Uiso 0.25 1 calc PR B 2
C6S C 0.114(4) 0.249(2) 0.385(4) 0.074(7) Uiso 0.25 1 d PD B 2
H6S4 H 0.0554 0.2640 0.3499 0.111 Uiso 0.25 1 calc PR B 2
H6S5 H 0.0917 0.2445 0.4347 0.111 Uiso 0.25 1 calc PR B 2
H6S6 H 0.1216 0.2247 0.3603 0.111 Uiso 0.25 1 calc PR B 2

loop_
_atom_site_aniso_label
_atom_site_aniso_U_11
_atom_site_aniso_U_22
_atom_site_aniso_U_33
_atom_site_aniso_U_23
_atom_site_aniso_U_13
_atom_site_aniso_U_12
Ir1A 0.0283(2) 0.0386(3) 0.0334(3) 0.0022(2) 0.0095(2) 0.0044(2)
Ir2A 0.0350(3) 0.0363(3) 0.0425(3) 0.0028(2) 0.0160(2) -0.0005(2)
O1A 0.053(6) 0.059(7) 0.045(6) 0.001(5) -0.002(5) 0.002(5)
O2A 0.056(6) 0.055(6) 0.040(6) 0.013(5) 0.009(5) 0.012(5)
C1A 0.036(5) 0.040(5) 0.040(5) 0.002(5) 0.014(5) -0.001(4)
C2A 0.037(5) 0.035(5) 0.036(5) 0.009(4) 0.014(4) 0.002(4)
C11A 0.053(6) 0.055(6) 0.050(6) 0.002(5) 0.023(5) 0.013(5)
C12A 0.041(6) 0.056(6) 0.055(6) -0.006(5) 0.013(5) 0.009(5)
C13A 0.049(6) 0.046(6) 0.047(6) -0.001(5) 0.009(5) 0.014(5)
C14A 0.047(6) 0.048(6) 0.037(5) -0.001(5) 0.011(5) 0.005(5)
C15A 0.052(6) 0.049(6) 0.042(6) -0.003(5) 0.011(5) 0.008(5)
C16A 0.076(7) 0.074(7) 0.065(7) 0.004(6) 0.024(6) 0.008(6)
C17A 0.076(8) 0.088(8) 0.092(8) -0.006(6) 0.022(6) 0.001(6)
C18A 0.071(7) 0.074(7) 0.063(7) -0.007(6) 0.013(6) 0.016(6)
C19A 0.074(7) 0.060(7) 0.073(7) 0.000(6) 0.021(6) 0.002(6)
C20A 0.071(7) 0.071(7) 0.061(7) -0.009(6) 0.013(6) 0.005(6)
C21A 0.066(7) 0.054(7) 0.066(7) 0.011(5) 0.017(6) -0.006(5)
C22A 0.048(6) 0.051(6) 0.061(6) 0.004(5) 0.019(5) -0.001(5)
C23A 0.059(6) 0.051(6) 0.060(7) -0.001(5) 0.015(5) -0.006(5)
C24A 0.057(6) 0.058(7) 0.069(7) -0.001(5) 0.019(5) -0.008(5)
C25A 0.066(7) 0.055(7) 0.057(6) 0.005(5) 0.024(5) -0.005(5)
C26A 0.108(10) 0.099(10) 0.100(10) 0.006(6) 0.020(7) -0.006(6)
C27A 0.076(7) 0.069(7) 0.080(8) 0.003(6) 0.029(6) 0.002(6)
C28A 0.098(9) 0.090(9) 0.097(9) -0.002(6) 0.020(6) -0.005(6)
C29A 0.095(9) 0.100(9) 0.111(10) 0.002(6) 0.028(7) -0.002(6)
C30A 0.120(10) 0.114(11) 0.114(10) 0.002(7) 0.039(7) -0.005(7)
C31A 0.036(5) 0.032(5) 0.043(5) 0.002(4) 0.016(4) 0.005(4)
C32A 0.041(5) 0.039(6) 0.049(6) -0.001(5) 0.013(5) -0.002(5)
C33A 0.046(6) 0.045(6) 0.064(7) 0.001(5) 0.016(5) -0.004(5)
C34A 0.050(6) 0.048(6) 0.051(6) -0.003(5) 0.019(5) -0.003(5)
C35A 0.058(6) 0.052(6) 0.053(6) 0.000(5) 0.020(5) 0.000(5)
C36A 0.046(6) 0.043(6) 0.044(6) 0.006(5) 0.012(5) 0.002(5)
C41A 0.046(6) 0.038(6) 0.046(6) 0.006(5) 0.012(5) 0.003(5)
C42A 0.041(6) 0.046(6) 0.055(6) 0.004(5) 0.016(5) 0.005(5)
C43A 0.061(7) 0.064(7) 0.071(7) 0.005(6) 0.018(6) 0.005(6)
C44A 0.063(7) 0.064(7) 0.063(7) 0.007(5) 0.025(6) 0.002(5)
C45A 0.070(7) 0.062(7) 0.058(7) 0.004(5) 0.029(6) 0.002(5)
C46A 0.061(7) 0.052(6) 0.059(7) 0.000(5) 0.016(5) 0.008(5)
Ir1B 0.0278(2) 0.0400(3) 0.0362(3) 0.0025(2) 0.0118(2) 0.0030(2)
Ir2B 0.0278(2) 0.0410(3) 0.0345(3) 0.0015(2) 0.0103(2) -0.0026(2)
O1B 0.045(6) 0.047(6) 0.056(6) 0.000(5) 0.024(5) 0.006(5)
O2B 0.053(6) 0.042(6) 0.047(6) 0.000(5) 0.017(5) 0.008(5)
C1B 0.036(5) 0.040(6) 0.044(6) -0.003(5) 0.017(5) -0.005(4)
C2B 0.038(5) 0.038(5) 0.036(5) -0.002(4) 0.014(4) -0.005(4)
C11B 0.041(6) 0.052(6) 0.047(6) -0.001(5) 0.008(5) -0.001(5)
C12B 0.043(6) 0.044(6) 0.041(6) 0.000(5) 0.004(5) 0.000(5)
C13B 0.041(5) 0.044(6) 0.027(5) -0.004(4) 0.005(4) 0.002(5)
C14B 0.044(6) 0.049(6) 0.054(6) 0.009(5) 0.011(5) 0.005(5)
C15B 0.045(6) 0.046(6) 0.050(6) -0.003(5) 0.007(5) 0.002(5)
C16B 0.071(8) 0.089(8) 0.075(8) 0.002(6) 0.022(6) -0.001(6)
C17B 0.068(7) 0.067(7) 0.065(7) 0.001(6) 0.011(6) -0.006(6)
C18B 0.066(7) 0.065(7) 0.056(7) -0.001(5) 0.014(5) 0.003(6)
C19B 0.070(7) 0.071(7) 0.062(7) 0.007(6) 0.015(6) -0.003(6)
C20B 0.073(7) 0.068(7) 0.069(7) -0.007(6) 0.018(6) 0.014(6)
C21B 0.051(6) 0.058(6) 0.052(6) 0.011(5) 0.025(5) 0.001(5)
C22B 0.046(6) 0.051(6) 0.048(6) 0.004(5) 0.016(5) -0.011(5)
C23B 0.051(6) 0.049(6) 0.054(6) 0.012(5) 0.018(5) 0.001(5)
C24B 0.056(6) 0.071(7) 0.059(7) 0.015(6) 0.015(5) -0.009(5)
C25B 0.077(7) 0.065(7) 0.058(7) 0.001(6) 0.027(6) -0.011(6)
C26B 0.101(9) 0.106(10) 0.105(9) 0.009(6) 0.037(7) 0.006(6)
C27B 0.087(8) 0.087(8) 0.082(8) 0.008(6) 0.017(6) -0.014(6)
C28B 0.095(9) 0.091(9) 0.094(9) 0.007(6) 0.034(6) -0.001(6)
C29B 0.103(10) 0.115(10) 0.104(10) 0.012(7) 0.025(7) -0.010(6)
C30B 0.142(12) 0.136(12) 0.134(12) -0.005(7) 0.041(7) -0.009(7)
C31B 0.035(5) 0.039(5) 0.045(6) 0.004(5) 0.016(5) 0.001(4)
C32B 0.043(6) 0.045(6) 0.042(6) 0.006(5) 0.017(5) 0.003(5)
C33B 0.047(6) 0.063(7) 0.061(7) 0.007(5) 0.020(5) 0.004(5)
C34B 0.051(6) 0.063(7) 0.059(7) 0.004(5) 0.018(5) -0.006(5)
C35B 0.056(6) 0.050(6) 0.057(6) -0.001(5) 0.015(5) -0.009(5)
C36B 0.043(5) 0.047(6) 0.035(5) -0.001(5) 0.015(5) 0.000(5)
C41B 0.036(5) 0.042(5) 0.039(5) -0.001(5) 0.008(4) -0.004(4)
C42B 0.043(6) 0.047(6) 0.048(6) -0.001(5) 0.009(5) -0.003(5)
C43B 0.043(6) 0.054(6) 0.049(6) -0.001(5) 0.010(5) 0.003(5)
C44B 0.047(6) 0.058(6) 0.058(6) 0.004(5) 0.012(5) 0.000(5)
C45B 0.045(6) 0.048(6) 0.051(6) 0.000(5) 0.006(5) -0.008(5)
C46B 0.039(5) 0.041(6) 0.042(6) -0.001(5) 0.007(5) 0.000(5)
F32A 0.032(4) 0.081(7) 0.060(6) 0.008(5) -0.001(4) -0.008(4)
F33A 0.039(5) 0.096(9) 0.133(10) -0.004(8) 0.036(6) -0.018(5)
F34A 0.093(8) 0.069(7) 0.122(10) 0.002(6) 0.084(8) -0.012(6)
F35A 0.104(9) 0.087(8) 0.060(6) 0.018(6) 0.039(6) -0.005(7)
F36A 0.048(5) 0.091(7) 0.048(5) 0.029(5) -0.003(4) 0.008(5)
F42A 0.052(6) 0.089(8) 0.078(7) 0.009(6) 0.023(5) 0.019(5)
F43A 0.044(6) 0.130(11) 0.127(11) 0.015(9) 0.029(7) 0.019(6)
F44A 0.097(9) 0.131(12) 0.167(14) 0.025(10) 0.100(10) 0.018(8)
F45A 0.135(11) 0.114(10) 0.069(7) 0.008(7) 0.067(8) 0.017(8)
F46A 0.096(8) 0.080(7) 0.055(6) 0.000(5) 0.032(6) 0.006(6)
F32B 0.048(5) 0.046(5) 0.103(8) 0.005(5) 0.037(5) 0.009(4)
F33B 0.053(6) 0.079(8) 0.168(13) 0.038(8) 0.062(7) 0.016(5)
F34B 0.053(6) 0.088(9) 0.177(14) 0.008(9) 0.050(8) -0.024(6)
F35B 0.089(8) 0.055(6) 0.139(11) -0.020(7) 0.058(8) -0.027(6)
F36B 0.062(6) 0.048(5) 0.088(7) -0.003(5) 0.042(5) 0.003(4)
F42B 0.040(5) 0.048(5) 0.083(7) -0.004(5) 0.004(5) 0.005(4)
F43B 0.031(5) 0.084(7) 0.104(8) -0.005(6) 0.009(5) 0.010(5)
F44B 0.040(5) 0.086(8) 0.117(9) -0.013(7) 0.018(6) -0.024(5)
F45B 0.061(6) 0.057(6) 0.100(8) -0.008(6) 0.013(6) -0.014(5)
F46B 0.050(5) 0.049(5) 0.104(8) -0.019(5) 0.019(5) -0.002(4)

loop_
_atom_type_symbol
_atom_type_description
_atom_type_scat_dispersion_real
_atom_type_scat_dispersion_imag
_atom_type_scat_source
C C 0.0033 0.0016 'International Tables Vol C Tables 4.2.6.8 and 6.1.1.4'
H H 0.0000 0.0000 'International Tables Vol C Tables 4.2.6.8 and 6.1.1.4'
O O 0.0106 0.0060 'International Tables Vol C Tables 4.2.6.8 and 6.1.1.4'
F F 0.0171 0.0103 'International Tables Vol C Tables 4.2.6.8 and 6.1.1.4'
Ir Ir -1.4442 7.9887 'International Tables Vol C Tables 4.2.6.8 and 6.1.1.4'

loop_
_geom_angle_atom_site_label_1
_geom_angle_atom_site_label_2
_geom_angle_atom_site_label_3
_geom_angle
C1A Ir1A C2A 93.8(6)
C1A Ir1A C31A 88.4(5)
C2A Ir1A C31A 94.4(5)
C1A Ir1A C14A 136.6(5)
C2A Ir1A C14A 129.6(5)
C31A Ir1A C14A 88.4(5)
C1A Ir1A C13A 103.4(6)
C2A Ir1A C13A 154.6(5)
C31A Ir1A C13A 104.4(5)
C14A Ir1A C13A 36.6(5)
C1A Ir1A C15A 158.0(5)
C2A Ir1A C15A 96.3(5)
C31A Ir1A C15A 110.2(5)
C14A Ir1A C15A 37.5(5)
C13A Ir1A C15A 61.4(5)
C1A Ir1A C12A 97.3(6)
C2A Ir1A C12A 123.8(6)
C31A Ir1A C12A 140.6(6)
C14A Ir1A C12A 61.1(6)
C13A Ir1A C12A 36.4(6)
C15A Ir1A C12A 60.9(6)
C1A Ir1A C11A 123.7(6)
C2A Ir1A C11A 94.1(5)
C31A Ir1A C11A 146.1(6)
C14A Ir1A C11A 61.3(6)
C13A Ir1A C11A 60.8(6)
C15A Ir1A C11A 36.1(6)
C12A Ir1A C11A 36.4(6)
C1A Ir1A Ir2A 47.2(4)
C2A Ir1A Ir2A 46.7(4)
C31A Ir1A Ir2A 93.5(3)
C14A Ir1A Ir2A 175.9(4)
C13A Ir1A Ir2A 145.6(4)
C15A Ir1A Ir2A 138.4(4)
C12A Ir1A Ir2A 118.7(4)
C11A Ir1A Ir2A 115.9(4)
C2A Ir2A C1A 93.9(5)
C2A Ir2A C41A 87.0(5)
C1A Ir2A C41A 96.3(5)
C2A Ir2A C21A 100.5(6)
C1A Ir2A C21A 152.5(6)
C41A Ir2A C21A 107.6(6)
C2A Ir2A C23A 158.9(6)
C1A Ir2A C23A 100.0(6)
C41A Ir2A C23A 107.0(6)
C21A Ir2A C23A 60.6(7)
C2A Ir2A C22A 131.2(6)
C1A Ir2A C22A 134.8(6)
C41A Ir2A C22A 88.8(6)
C21A Ir2A C22A 36.1(6)
C23A Ir2A C22A 36.8(6)
C2A Ir2A C25A 99.5(6)
C1A Ir2A C25A 117.3(6)
C41A Ir2A C25A 144.9(6)
C21A Ir2A C25A 37.3(6)
C23A Ir2A C25A 60.0(6)
C22A Ir2A C25A 61.0(6)
C2A Ir2A C24A 127.9(6)
C1A Ir2A C24A 92.1(6)
C41A Ir2A C24A 143.4(6)
C21A Ir2A C24A 60.5(7)
C23A Ir2A C24A 36.4(6)
C22A Ir2A C24A 61.0(6)
C25A Ir2A C24A 35.1(6)
C2A Ir2A Ir1A 47.4(4)
C1A Ir2A Ir1A 46.6(4)
C41A Ir2A Ir1A 94.0(4)
C21A Ir2A Ir1A 140.9(5)
C23A Ir2A Ir1A 143.1(5)
C22A Ir2A Ir1A 176.8(4)
C25A Ir2A Ir1A 115.8(4)
C24A Ir2A Ir1A 117.0(5)
O1A C1A Ir1A 137.9(12)
O1A C1A Ir2A 134.7(11)
Ir1A C1A Ir2A 86.2(5)
O2A C2A Ir2A 136.6(11)
O2A C2A Ir1A 135.1(11)
Ir2A C2A Ir1A 86.0(5)
C15A C11A C12A 108.4(14)
C15A C11A C16A 123.4(15)
C12A C11A C16A 128.0(16)
C15A C11A Ir1A 71.2(8)
C12A C11A Ir1A 71.5(8)
C16A C11A Ir1A 126.8(11)
C13A C12A C11A 107.8(14)
C13A C12A C17A 125.5(16)
C11A C12A C17A 126.3(16)
C13A C12A Ir1A 70.6(8)
C11A C12A Ir1A 72.0(8)
C17A C12A Ir1A 128.4(13)
C14A C13A C12A 108.3(14)
C14A C13A C18A 125.9(16)
C12A C13A C18A 125.5(15)
C14A C13A Ir1A 70.2(8)
C12A C13A Ir1A 73.0(9)
C18A C13A Ir1A 127.4(11)
C13A C14A C15A 108.5(14)
C13A C14A C19A 127.2(14)
C15A C14A C19A 123.5(14)
C13A C14A Ir1A 73.2(9)
C15A C14A Ir1A 73.4(9)
C19A C14A Ir1A 127.0(11)
C11A C15A C14A 106.9(13)
C11A C15A C20A 126.6(15)
C14A C15A C20A 126.4(15)
C11A C15A Ir1A 72.7(9)
C14A C15A Ir1A 69.1(8)
C20A C15A Ir1A 125.3(11)
C22A C21A C25A 108.3(16)
C22A C21A C26A 127.6(18)
C25A C21A C26A 123.7(18)
C22A C21A Ir2A 72.3(10)
C25A C21A Ir2A 73.2(10)
C26A C21A Ir2A 125.9(14)
C21A C22A C23A 107.1(15)
C21A C22A C27A 125.8(17)
C23A C22A C27A 126.9(17)
C21A C22A Ir2A 71.6(10)
C23A C22A Ir2A 71.4(9)
C27A C22A Ir2A 125.7(12)
C24A C23A C22A 108.7(16)
C24A C23A C28A 125.2(17)
C22A C23A C28A 125.6(17)
C24A C23A Ir2A 73.7(10)
C22A C23A Ir2A 71.8(10)
C28A C23A Ir2A 126.4(13)
C25A C24A C23A 108.1(16)
C25A C24A C29A 125.2(18)
C23A C24A C29A 126.5(18)
C25A C24A Ir2A 72.3(10)
C23A C24A Ir2A 69.9(10)
C29A C24A Ir2A 127.1(14)
C24A C25A C21A 107.6(16)
C24A C25A C30A 127.3(19)
C21A C25A C30A 124.8(19)
C24A C25A Ir2A 72.6(10)
C21A C25A Ir2A 69.5(9)
C30A C25A Ir2A 127.9(15)
C32A C31A C36A 114.3(13)
C32A C31A Ir1A 123.4(10)
C36A C31A Ir1A 122.2(10)
F32A C32A C31A 121.4(13)
F32A C32A C33A 115.1(13)
C31A C32A C33A 123.5(14)
F33A C33A C34A 120.4(15)
F33A C33A C32A 120.0(15)
C34A C33A C32A 119.6(15)
F34A C34A C35A 120.3(15)
F34A C34A C33A 120.0(15)
C35A C34A C33A 119.7(15)
F35A C35A C34A 120.7(15)
F35A C35A C36A 120.2(15)
C34A C35A C36A 119.1(15)
F36A C36A C31A 120.9(13)
F36A C36A C35A 115.5(13)
C31A C36A C35A 123.6(14)
C42A C41A C46A 114.4(14)
C42A C41A Ir2A 123.9(11)
C46A C41A Ir2A 121.2(11)
F42A C42A C41A 119.9(13)
F42A C42A C43A 115.9(14)
C41A C42A C43A 124.2(16)
C44A C43A F43A 122.6(17)
C44A C43A C42A 118.5(17)
F43A C43A C42A 118.8(17)
C43A C44A C45A 124.4(17)
C43A C44A F44A 120.0(18)
C45A C44A F44A 115.5(17)
F45A C45A C44A 124.2(16)
F45A C45A C46A 120.1(17)
C44A C45A C46A 115.7(16)
F46A C46A C41A 122.9(15)
F46A C46A C45A 114.5(15)
C41A C46A C45A 122.6(16)
C2B Ir1B C1B 93.7(5)
C2B Ir1B C31B 93.6(5)
C1B Ir1B C31B 92.4(5)
C2B Ir1B C13B 105.2(5)
C1B Ir1B C13B 158.1(5)
C31B Ir1B C13B 97.3(5)
C2B Ir1B C14B 142.3(6)
C1B Ir1B C14B 123.9(6)
C31B Ir1B C14B 87.6(6)
C13B Ir1B C14B 37.6(5)
C2B Ir1B C11B 113.8(5)
C1B Ir1B C11B 101.4(5)
C31B Ir1B C11B 148.1(5)
C13B Ir1B C11B 61.0(5)
C14B Ir1B C11B 60.8(6)
C2B Ir1B C15B 150.3(5)
C1B Ir1B C15B 96.6(6)
C31B Ir1B C15B 113.7(5)
C13B Ir1B C15B 61.5(5)
C14B Ir1B C15B 36.0(5)
C11B Ir1B C15B 36.8(5)
C2B Ir1B C12B 91.8(5)
C1B Ir1B C12B 134.3(5)
C31B Ir1B C12B 132.5(5)
C13B Ir1B C12B 36.3(5)
C14B Ir1B C12B 61.4(6)
C11B Ir1B C12B 36.7(5)
C15B Ir1B C12B 61.4(5)
C2B Ir1B Ir2B 47.4(4)
C1B Ir1B Ir2B 46.4(4)
C31B Ir1B Ir2B 96.5(4)
C13B Ir1B Ir2B 150.1(4)
C14B Ir1B Ir2B 169.4(4)
C11B Ir1B Ir2B 113.9(4)
C15B Ir1B Ir2B 134.2(4)
C12B Ir1B Ir2B 120.7(4)
C1B Ir2B C2B 94.2(6)
C1B Ir2B C41B 91.8(5)
C2B Ir2B C41B 90.0(5)
C1B Ir2B C24B 139.7(7)
C2B Ir2B C24B 126.1(7)
C41B Ir2B C24B 90.5(6)
C1B Ir2B C25B 104.0(6)
C2B Ir2B C25B 156.6(6)
C41B Ir2B C25B 103.7(6)
C24B Ir2B C25B 37.0(7)
C1B Ir2B C23B 152.0(5)
C2B Ir2B C23B 95.9(6)
C41B Ir2B C23B 114.1(6)
C24B Ir2B C23B 37.1(6)
C25B Ir2B C23B 61.3(6)
C1B Ir2B C21B 93.4(5)
C2B Ir2B C21B 130.0(6)
C41B Ir2B C21B 139.1(6)
C24B Ir2B C21B 60.7(6)
C25B Ir2B C21B 35.9(6)
C23B Ir2B C21B 60.4(6)
C1B Ir2B C22B 116.5(6)
C2B Ir2B C22B 98.5(5)
C41B Ir2B C22B 149.5(6)
C24B Ir2B C22B 60.9(6)
C25B Ir2B C22B 60.4(6)
C23B Ir2B C22B 36.1(5)
C21B Ir2B C22B 36.0(6)
C1B Ir2B Ir1B 47.6(4)
C2B Ir2B Ir1B 46.7(4)
C41B Ir2B Ir1B 93.4(4)
C24B Ir2B Ir1B 171.7(5)
C25B Ir2B Ir1B 147.7(5)
C23B Ir2B Ir1B 134.8(4)
C21B Ir2B Ir1B 119.3(4)
C22B Ir2B Ir1B 113.7(4)
O1B C1B Ir2B 138.0(11)
O1B C1B Ir1B 134.0(12)
Ir2B C1B Ir1B 86.1(5)
O2B C2B Ir1B 139.1(11)
O2B C2B Ir2B 133.9(11)
Ir1B C2B Ir2B 85.9(5)
C12B C11B C15B 108.4(13)
C12B C11B C16B 127.5(15)
C15B C11B C16B 123.0(15)
C12B C11B Ir1B 71.9(8)
C15B C11B Ir1B 71.7(8)
C16B C11B Ir1B 131.6(12)
C13B C12B C11B 106.6(13)
C13B C12B C17B 128.1(14)
C11B C12B C17B 125.2(15)
C13B C12B Ir1B 68.5(8)
C11B C12B Ir1B 71.5(8)
C17B C12B Ir1B 126.8(11)
C12B C13B C14B 109.2(12)
C12B C13B C18B 124.9(14)
C14B C13B C18B 125.3(14)
C12B C13B Ir1B 75.2(8)
C14B C13B Ir1B 72.2(8)
C18B C13B Ir1B 125.9(10)
C15B C14B C13B 108.6(13)
C15B C14B C19B 126.7(15)
C13B C14B C19B 124.5(15)
C15B C14B Ir1B 74.2(9)
C13B C14B Ir1B 70.2(8)
C19B C14B Ir1B 126.4(12)
C14B C15B C11B 107.1(13)
C14B C15B C20B 128.0(15)
C11B C15B C20B 124.7(15)
C14B C15B Ir1B 69.8(9)
C11B C15B Ir1B 71.5(8)
C20B C15B Ir1B 127.1(12)
C25B C21B C22B 108.3(15)
C25B C21B C26B 127.1(18)
C22B C21B C26B 124.5(17)
C25B C21B Ir2B 69.8(10)
C22B C21B Ir2B 72.3(8)
C26B C21B Ir2B 126.9(13)
C21B C22B C23B 108.3(14)
C21B C22B C27B 125.6(16)
C23B C22B C27B 125.7(16)
C21B C22B Ir2B 71.7(8)
C23B C22B Ir2B 71.2(8)
C27B C22B Ir2B 128.4(12)
C22B C23B C24B 106.7(15)
C22B C23B C28B 124.5(17)
C24B C23B C28B 128.8(17)
C22B C23B Ir2B 72.7(9)
C24B C23B Ir2B 68.8(9)
C28B C23B Ir2B 125.5(12)
C25B C24B C23B 108.3(16)
C25B C24B C29B 126(2)
C23B C24B C29B 125.0(19)
C25B C24B Ir2B 72.4(10)
C23B C24B Ir2B 74.0(10)
C29B C24B Ir2B 126.9(14)
C21B C25B C24B 108.5(17)
C21B C25B C30B 128(2)
C24B C25B C30B 124(2)
C21B C25B Ir2B 74.3(10)
C24B C25B Ir2B 70.6(10)
C30B C25B Ir2B 125.3(16)
C36B C31B C32B 111.9(12)
C36B C31B Ir1B 123.9(10)
C32B C31B Ir1B 124.1(10)
F32B C32B C33B 115.9(13)
F32B C32B C31B 120.4(12)
C33B C32B C31B 123.7(14)
C34B C33B F33B 120.2(15)
C34B C33B C32B 120.1(15)
F33B C33B C32B 119.7(15)
C33B C34B F34B 120.7(16)
C33B C34B C35B 120.6(15)
F34B C34B C35B 118.4(16)
F35B C35B C34B 121.1(15)
F35B C35B C36B 121.6(15)
C34B C35B C36B 117.3(15)
F36B C36B C31B 119.3(12)
F36B C36B C35B 114.3(13)
C31B C36B C35B 126.3(14)
C42B C41B C46B 113.9(13)
C42B C41B Ir2B 121.0(11)
C46B C41B Ir2B 124.9(10)
F42B C42B C41B 121.5(13)
F42B C42B C43B 114.7(13)
C41B C42B C43B 123.9(14)
F43B C43B C44B 121.0(14)
F43B C43B C42B 120.6(14)
C44B C43B C42B 118.3(15)
C43B C44B F44B 119.7(15)
C43B C44B C45B 121.2(15)
F44B C44B C45B 118.9(15)
F45B C45B C44B 120.3(14)
F45B C45B C46B 121.4(14)
C44B C45B C46B 118.3(15)
F46B C46B C45B 115.0(13)
F46B C46B C41B 120.7(12)
C45B C46B C41B 124.1(14)
C3S C2S C1S 105(3)
C2S C3S C4S 109(3)
C3S C4S C5S 104(3)
C6S C5S C4S 106(3)
C3S C2S C1S 102(3)
C4S C3S C2S 104(3)
C3S C4S C5S 105(3)
C4S C5S C6S 101(3)

loop_
_geom_bond_atom_site_label_1
_geom_bond_atom_site_label_2
_geom_bond_distance
Ir1A C1A 2.008(14)
Ir1A C2A 2.034(13)
Ir1A C31A 2.094(13)
Ir1A C14A 2.207(15)
Ir1A C13A 2.246(14)
Ir1A C15A 2.263(15)
Ir1A C12A 2.276(14)
Ir1A C11A 2.283(14)
Ir1A Ir2A 2.7576(8)
Ir2A C2A 2.011(14)
Ir2A C1A 2.028(14)
Ir2A C41A 2.090(15)
Ir2A C21A 2.228(17)
Ir2A C23A 2.231(17)
Ir2A C22A 2.237(16)
Ir2A C25A 2.276(16)
Ir2A C24A 2.280(17)
O1A C1A 1.182(16)
O2A C2A 1.175(16)
C11A C15A 1.41(2)
C11A C12A 1.43(2)
C11A C16A 1.51(2)
C12A C13A 1.41(2)
C12A C17A 1.49(2)
C13A C14A 1.40(2)
C13A C18A 1.49(2)
C14A C15A 1.44(2)
C14A C19A 1.50(2)
C15A C20A 1.48(2)
C21A C22A 1.38(2)
C21A C25A 1.44(2)
C21A C26A 1.53(3)
C22A C23A 1.41(2)
C22A C27A 1.47(2)
C23A C24A 1.41(2)
C23A C28A 1.51(3)
C24A C25A 1.37(2)
C24A C29A 1.50(3)
C25A C30A 1.51(3)
C31A C32A 1.360(19)
C31A C36A 1.386(19)
C32A F32A 1.333(17)
C32A C33A 1.40(2)
C33A F33A 1.339(18)
C33A C34A 1.36(2)
C34A F34A 1.352(17)
C34A C35A 1.35(2)
C35A F35A 1.332(19)
C35A C36A 1.40(2)
C36A F36A 1.334(17)
C41A C42A 1.36(2)
C41A C46A 1.42(2)
C42A F42A 1.322(18)
C42A C43A 1.40(2)
C43A C44A 1.32(2)
C43A F43A 1.34(2)
C44A C45A 1.36(2)
C44A F44A 1.380(19)
C45A F45A 1.32(2)
C45A C46A 1.44(2)
C46A F46A 1.36(2)
Ir1B C2B 2.014(14)
Ir1B C1B 2.040(14)
Ir1B C31B 2.059(13)
Ir1B C13B 2.204(13)
Ir1B C14B 2.230(15)
Ir1B C11B 2.284(15)
Ir1B C15B 2.286(15)
Ir1B C12B 2.290(14)
Ir1B Ir2B 2.7583(8)
Ir2B C1B 2.001(14)
Ir2B C2B 2.035(13)
Ir2B C41B 2.078(13)
Ir2B C24B 2.205(17)
Ir2B C25B 2.228(18)
Ir2B C23B 2.273(15)
Ir2B C21B 2.285(15)
Ir2B C22B 2.292(14)
O1B C1B 1.192(16)
O2B C2B 1.161(16)
C11B C12B 1.44(2)
C11B C15B 1.44(2)
C11B C16B 1.50(2)
C12B C13B 1.40(2)
C12B C17B 1.48(2)
C13B C14B 1.43(2)
C13B C18B 1.51(2)
C14B C15B 1.40(2)
C14B C19B 1.49(2)
C15B C20B 1.50(2)
C21B C25B 1.39(2)
C21B C22B 1.42(2)
C21B C26B 1.50(3)
C22B C23B 1.42(2)
C22B C27B 1.49(2)
C23B C24B 1.43(2)
C23B C28B 1.48(3)
C24B C25B 1.41(3)
C24B C29B 1.50(3)
C25B C30B 1.50(3)
C31B C36B 1.381(19)
C31B C32B 1.412(19)
C32B F32B 1.327(16)
C32B C33B 1.38(2)
C33B C34B 1.34(2)
C33B F33B 1.345(18)
C34B F34B 1.370(18)
C34B C35B 1.38(2)
C35B F35B 1.334(18)
C35B C36B 1.38(2)
C36B F36B 1.364(16)
C41B C42B 1.39(2)
C41B C46B 1.387(19)
C42B F42B 1.347(17)
C42B C43B 1.40(2)
C43B F43B 1.337(17)
C43B C44B 1.35(2)
C44B F44B 1.356(18)
C44B C45B 1.38(2)
C45B F45B 1.340(17)
C45B C46B 1.38(2)
C46B F46B 1.343(16)
C1S C2S 1.53(2)
C2S C3S 1.51(2)
C3S C4S 1.51(2)
C4S C5S 1.52(2)
C5S C6S 1.52(2)
C1S C2S 1.53(2)
C2S C3S 1.52(2)
C3S C4S 1.50(2)
C4S C5S 1.52(2)
C5S C6S 1.53(2)
